data_7127059
loop_
_publ_author_name
'Kobayashi, Fumiya'
'Akiyoshi, Ryohei'
'Kosumi, Daisuke'
'Nakamura, Masaaki'
'Lindoy, Leonard F.'
'Hayami, Shinya'

_publ_section_title
;
 Solvent vapor-induced polarity and ferroelectricity switching.
;
_journal_issue 72
_journal_name_full 'Chemical communications (Cambridge, England)'
_journal_page_first 10509
_journal_page_last 10512
_journal_paper_doi 10.1039/d0cc04497k
_journal_volume 56
_journal_year 2020
_chemical_formula_moiety 'C23 H21 Fe N2 O4, C2.5 H2.5 N0.5'
_chemical_formula_sum 'C25.5 H23.5 Fe N2.5 O4'
_chemical_formula_weight 484.83
_space_group_crystal_system monoclinic
_space_group_IT_number 14
_space_group_name_Hall '-P 2yn'
_space_group_name_H-M_alt 'P 1 21/n 1'
_symmetry_Int_Tables_number 14
_atom_sites_solution_primary dual
_audit_creation_date 2020-03-22
_audit_creation_method
;
Olex2 1.2
(compiled 2018.05.29 svn.r3508 for OlexSys, GUI svn.r5506)
;
_audit_update_record
;
2020-04-14 deposited with the CCDC.	2020-08-10 downloaded from the CCDC.
;
_cell_angle_alpha 90
_cell_angle_beta 111.89(2)
_cell_angle_gamma 90
_cell_formula_units_Z 4
_cell_length_a 9.3501(19)
_cell_length_b 19.938(3)
_cell_length_c 12.331(2)
_cell_measurement_reflns_used 2792
_cell_measurement_temperature 298(2)
_cell_measurement_theta_max 25.9730
_cell_measurement_theta_min 2.2650
_cell_volume 2133.0(7)
_computing_cell_refinement 'CrysAlisPro 1.171.39.45i (Rigaku OD, 2018)'
_computing_data_collection 'CrysAlisPro 1.171.39.45i (Rigaku OD, 2018)'
_computing_data_reduction 'CrysAlisPro 1.171.39.45i (Rigaku OD, 2018)'
_computing_molecular_graphics 'Olex2 (Dolomanov et al., 2009)'
_computing_publication_material 'Olex2 (Dolomanov et al., 2009)'
_computing_structure_refinement 'olex2.refine (Bourhis et al., 2015)'
_computing_structure_solution 'ShelXT (Sheldrick, 2015)'
_diffrn_ambient_temperature 298
_diffrn_detector 'CCD plate'
_diffrn_detector_area_resol_mean 28.5714
_diffrn_detector_type 'Rigaku Saturn724+'
_diffrn_measured_fraction_theta_full 0.9915
_diffrn_measured_fraction_theta_max 0.9915
_diffrn_measurement_details
;
List of Runs (angles in degrees, time in seconds):

  # Type    Start    End  Width  t~exp~   \w     \q     \k     \f   Frames
#--------------------------------------------------------------------------
  1  \w    -25.00 110.00   0.50   60.00    --   20.00  54.00 120.00  270
  2  \w    -74.00 -38.00   0.50   60.00    --   20.00  54.00  30.00   72
  3  \w     10.00  45.00   0.50   60.00    --   20.00  54.00  30.00   70
  4  \w     84.00 110.00   0.50   60.00    --   20.00  54.00  30.00   52
  5  \w    -15.00  13.00   0.50   60.00    --   20.00  54.00 -60.00   56
  6  \w     23.00 108.00   0.50   60.00    --   20.00  54.00 -60.00  170
  7  \w    -74.00 -49.00   0.50   60.00    --   20.00  54.00-180.00   50
  8  \w      2.00  51.00   0.50   60.00    --   20.00  54.00-180.00   98
  9  \w     64.00  89.00   0.50   60.00    --   20.00  54.00-180.00   50
 10  \w    -64.00 -37.00   0.50   60.00    --   20.00  54.00  60.00   54
 11  \w    -26.00  -1.00   0.50   60.00    --   20.00  54.00  60.00   50
 12  \w     25.00  50.00   0.50   60.00    --   20.00  54.00  60.00   50
 13  \w    -67.00 -42.00   0.50   60.00    --   20.00  54.00 150.00   50
 14  \w     16.00  42.00   0.50   60.00    --   20.00  54.00 150.00   52
 15  \w    -71.00 -45.00   0.50   60.00    --   20.00  54.00 120.00   52
;
_diffrn_measurement_device 'two-circle diffractometer'
_diffrn_measurement_device_type 'XtaLAB Mini II'
_diffrn_measurement_method '\w scans'
_diffrn_measurement_specimen_support 'Mitegen 50um'
_diffrn_orient_matrix_type 'CrysAlisPro convention (1999,Acta A55,543-557)'
_diffrn_orient_matrix_UB_11 -0.0051226000
_diffrn_orient_matrix_UB_12 0.0354152000
_diffrn_orient_matrix_UB_13 0.0030345000
_diffrn_orient_matrix_UB_21 0.0127831000
_diffrn_orient_matrix_UB_22 0.0031104000
_diffrn_orient_matrix_UB_23 -0.0529102000
_diffrn_orient_matrix_UB_31 -0.0806360000
_diffrn_orient_matrix_UB_32 -0.0017731000
_diffrn_orient_matrix_UB_33 -0.0320769000
_diffrn_radiation_collimation 0.3
_diffrn_radiation_monochromator graphite
_diffrn_radiation_probe x-ray
_diffrn_radiation_type 'Mo K\a'
_diffrn_radiation_wavelength 0.71073
_diffrn_reflns_av_R_equivalents 0.0573
_diffrn_reflns_av_unetI/netI 0.0524
_diffrn_reflns_limit_h_max 11
_diffrn_reflns_limit_h_min -11
_diffrn_reflns_limit_k_max 24
_diffrn_reflns_limit_k_min -24
_diffrn_reflns_limit_l_max 15
_diffrn_reflns_limit_l_min -15
_diffrn_reflns_number 16956
_diffrn_reflns_theta_full 26.3683
_diffrn_reflns_theta_max 26.37
_diffrn_reflns_theta_min 2.36
_diffrn_source 'fine-focus sealed X-ray tube'
_diffrn_source_current 24.0
_diffrn_source_power 1.2
_diffrn_source_target Mo
_diffrn_source_type 'Rigaku (Mo) X-ray Source'
_diffrn_source_voltage 50.0
_exptl_absorpt_coefficient_mu 0.746
_exptl_absorpt_correction_T_max 1.00000
_exptl_absorpt_correction_T_min 0.59810
_exptl_absorpt_correction_type multi-scan
_exptl_absorpt_process_details
;
CrysAlisPro 1.171.40.15 (Rigaku Oxford Diffraction, 2018)
Empirical absorption correction using spherical harmonics,
 implemented in SCALE3 ABSPACK scaling algorithm.
;
_exptl_crystal_colour black
_exptl_crystal_colour_primary black
_exptl_crystal_density_diffrn 1.5097
_exptl_crystal_description block
_exptl_crystal_F_000 1009.8558
_exptl_crystal_size_max 0.4
_exptl_crystal_size_mid 0.3
_exptl_crystal_size_min 0.1
_refine_diff_density_max 0.4414
_refine_diff_density_min -0.4397
_refine_diff_density_rms 0.0865
_refine_ls_d_res_high 0.8001
_refine_ls_d_res_low 8.6346
_refine_ls_goodness_of_fit_ref 1.0139
_refine_ls_hydrogen_treatment constr
_refine_ls_matrix_type full
_refine_ls_number_constraints 46
_refine_ls_number_parameters 327
_refine_ls_number_reflns 4329
_refine_ls_number_restraints 6
_refine_ls_restrained_S_all 1.0131
_refine_ls_R_factor_all 0.0916
_refine_ls_R_factor_gt 0.0506
_refine_ls_shift/su_max 0.0000
_refine_ls_shift/su_mean 0.0000
_refine_ls_structure_factor_coef Fsqd
_refine_ls_weighting_details 'w=1/[\s^2^(Fo^2^)+(0.1001P)^2^] where P=(Fo^2^+2Fc^2^)/3'
_refine_ls_weighting_scheme calc
_refine_ls_wR_factor_gt 0.1368
_refine_ls_wR_factor_ref 0.1708
_reflns_Friedel_coverage 0.0
_reflns_limit_h_max 7
_reflns_limit_h_min -11
_reflns_limit_k_max 24
_reflns_limit_k_min 0
_reflns_limit_l_max 15
_reflns_limit_l_min -6
_reflns_number_gt 2689
_reflns_number_total 4329
_reflns_threshold_expression I>=2u(I)
_cod_data_source_file d0cc04497k2.cif
_cod_data_source_block 3
_cod_depositor_comments 'Adding full bibliography for 7127058--7127059.cif.'
_cod_original_sg_symbol_Hall '-P 2ybc (x-z,y,z)'
_cod_database_code 7127059
_chemical_oxdiff_formula 'Fe C20 N2 O4'
_chemical_oxdiff_usercomment 298K
_diffrn_oxdiff_ac4_digest_frames
;
01d94c3be668dbf1fb0f78bef6e3af389801196bfd1
;
_reflns_odcompleteness_completeness 99.07
_reflns_odcompleteness_iscentric 1
_reflns_odcompleteness_theta 26.32
_olex2_refinement_description
;
1. Fixed Uiso
 At 1.2 times of:
  All C(H) groups
 At 1.5 times of:
  All C(H,H,H) groups
2. Rigid bond restraints
 C26, C25, N3, C24
 with sigma for 1-2 distances of 0.01 and sigma for 1-3 distances of 0.01
3. Others
 Fixed Sof: N1a(0.5) C25(0.5) H25(0.5) C7a(0.5) H7a(0.5) N1b(0.5) C7b(0.5)
 H7b(0.5) N3(0.5)
4.a Aromatic/amide H refined with riding coordinates:
 C5(H5), C4(H4), C3(H3), C2(H2), C23(H23), C12(H12), C19(H19), C11(H11),
 C10(H10), C21(H21), C22(H22), C9(H9), C20(H20), C16(H16), C25(H25), C26(H26),
 C7a(H7a), C7b(H7b), C24(H24)
4.b Idealised Me refined as rotating group:
 C18(H18a,H18b,H18c), C14(H14a,H14b,H14c)
;
_olex2_submission_special_instructions 'No special instructions were received'
_oxdiff_exptl_absorpt_empirical_details
;
Empirical correction (ABSPACK) includes:
- Absorption correction using spherical harmonics
- Frame scaling
;
_oxdiff_exptl_absorpt_empirical_full_max 1.777
_oxdiff_exptl_absorpt_empirical_full_min 0.759

loop_
_space_group_symop_id
_space_group_symop_operation_xyz
1 x,y,z
2 -x+1/2,y+1/2,-z+1/2
3 -x,-y,-z
4 x-1/2,-y-1/2,z-1/2

loop_
_atom_site_label
_atom_site_type_symbol
_atom_site_fract_x
_atom_site_fract_y
_atom_site_fract_z
_atom_site_U_iso_or_equiv
_atom_site_adp_type
_atom_site_occupancy
_atom_site_refinement_flags_posn
_atom_site_refinement_flags_adp
_atom_site_disorder_group
Fe1 Fe 0.98152(6) 0.33670(2) 0.44320(4) 0.0576(2) Uani 1.000000 . . .
O2 O 1.1086(3) 0.26318(12) 0.4497(2) 0.0703(7) Uani 1.000000 . . .
O4 O 0.8456(3) 0.28327(13) 0.4938(2) 0.0760(7) Uani 1.000000 . . .
O3 O 1.0825(3) 0.36425(14) 0.6007(2) 0.0731(7) Uani 1.000000 . . .
O1 O 0.8468(3) 0.40819(14) 0.3949(3) 0.0841(8) Uani 1.000000 . . .
N2 N 1.1460(3) 0.39737(14) 0.4082(2) 0.0570(7) Uani 1.000000 . . .
C2 C 0.6561(4) 0.47341(19) 0.2719(4) 0.0674(10) Uani 1.000000 . . .
H2 H 0.6803(4) 0.50773(19) 0.3268(4) 0.0808(12) Uiso 1.000000 R . .
C1 C 0.7392(4) 0.4162(2) 0.2968(4) 0.0662(10) Uani 1.000000 . . .
C13 C 1.0891(4) 0.22401(17) 0.3629(3) 0.0606(9) Uani 1.000000 . . .
C3 C 0.5419(5) 0.4813(2) 0.1713(4) 0.0711(10) Uani 1.000000 . . .
H3 H 0.4868(5) 0.5213(2) 0.1560(4) 0.0854(12) Uiso 1.000000 R . .
C8 C 0.9701(4) 0.23289(18) 0.2620(3) 0.0640(9) Uani 1.000000 . . .
C6 C 0.7035(5) 0.36847(19) 0.2106(4) 0.0714(10) Uani 1.000000 . . .
C23 C 1.2526(5) 0.3736(2) 0.3770(3) 0.0690(10) Uani 1.000000 . . .
H23 H 1.2573(5) 0.3274(2) 0.3679(3) 0.0828(12) Uiso 1.000000 R . .
C12 C 1.1883(4) 0.17430(18) 0.3700(3) 0.0674(10) Uani 1.000000 . . .
H12 H 1.2729(4) 0.16788(18) 0.4390(3) 0.0809(12) Uiso 1.000000 R . .
C19 C 1.1467(5) 0.4610(2) 0.4223(3) 0.0750(11) Uani 1.000000 . . .
H19 H 1.0719(5) 0.4795(2) 0.4462(3) 0.0901(13) Uiso 1.000000 R . .
C11 C 1.1671(5) 0.1343(2) 0.2802(4) 0.0820(12) Uani 1.000000 . . .
H11 H 1.2364(5) 0.0997(2) 0.2865(4) 0.0984(14) Uiso 1.000000 R . .
C15 C 1.0673(5) 0.3413(2) 0.6871(3) 0.0719(11) Uani 1.000000 . . .
C10 C 1.0480(6) 0.1431(2) 0.1812(4) 0.0914(13) Uani 1.000000 . . .
H10 H 1.0331(6) 0.1145(2) 0.1184(4) 0.1096(16) Uiso 1.000000 R . .
C4 C 0.5029(5) 0.4333(2) 0.0905(4) 0.0825(12) Uani 1.000000 . . .
H4 H 0.4193(5) 0.4387(2) 0.0205(4) 0.0990(14) Uiso 1.000000 R . .
C21 C 1.3539(6) 0.4768(2) 0.3723(4) 0.0904(13) Uani 1.000000 . . .
H21 H 1.4267(6) 0.5044(2) 0.3602(4) 0.1085(16) Uiso 1.000000 R . .
C22 C 1.3559(5) 0.4118(2) 0.3573(4) 0.0864(12) Uani 1.000000 . . .
H22 H 1.4295(5) 0.3927(2) 0.3329(4) 0.1037(15) Uiso 1.000000 R . .
C17 C 0.8585(5) 0.2708(2) 0.5937(4) 0.0785(12) Uani 1.000000 . . .
N1a N 0.8965(9) 0.2911(5) 0.2828(8) 0.0458(16) Uani 0.500000 . . 1
C9 C 0.9499(5) 0.1929(2) 0.1717(4) 0.0843(12) Uani 1.000000 . . .
H9 H 0.8669(5) 0.1996(2) 0.1018(4) 0.1012(15) Uiso 1.000000 R . .
C5 C 0.5857(6) 0.3779(2) 0.1122(4) 0.0844(12) Uani 1.000000 . . .
H5 H 0.5599(6) 0.3444(2) 0.0558(4) 0.1013(14) Uiso 1.000000 R . .
C20 C 1.2466(6) 0.5019(2) 0.4050(4) 0.0910(13) Uani 1.000000 . . .
H20 H 1.2412(6) 0.5479(2) 0.4157(4) 0.1092(16) Uiso 1.000000 R . .
C16 C 0.9668(6) 0.2977(2) 0.6876(4) 0.0952(14) Uani 1.000000 . . .
H16 H 0.9695(6) 0.2836(2) 0.7602(4) 0.1143(17) Uiso 1.000000 R . .
C18 C 0.7478(7) 0.2225(2) 0.6047(5) 0.1145(18) Uani 1.000000 . . .
H18a H 0.6498(15) 0.2292(14) 0.542(2) 0.172(3) Uiso 1.000000 GR . .
H18b H 0.784(3) 0.1779(2) 0.600(4) 0.172(3) Uiso 1.000000 GR . .
H18c H 0.737(4) 0.2287(14) 0.6784(16) 0.172(3) Uiso 1.000000 GR . .
C14 C 1.1749(6) 0.3694(3) 0.7973(4) 0.1145(17) Uani 1.000000 . . .
H14a H 1.2769(10) 0.3703(19) 0.7959(15) 0.172(3) Uiso 1.000000 GR . .
H14b H 1.144(3) 0.4142(8) 0.8067(17) 0.172(3) Uiso 1.000000 GR . .
H14c H 1.175(4) 0.3421(12) 0.8613(5) 0.172(3) Uiso 1.000000 GR . .
C25 C 0.126(2) 0.4785(14) 0.065(2) 0.115(6) Uani 0.500000 . U 2
H25 H 0.222(2) 0.4694(14) 0.123(2) 0.138(7) Uiso 0.500000 R . 2
C26 C 0.0034(9) 0.4553(4) 0.0746(6) 0.132(2) Uani 1.000000 . U .
H26 H 0.0131(9) 0.4300(4) 0.1403(6) 0.159(3) Uiso 1.000000 R . 1
C7a C 0.7670(8) 0.3099(4) 0.1999(8) 0.0438(15) Uani 0.500000 . . 1
H7a H 0.7201(8) 0.2829(4) 0.1348(8) 0.0526(18) Uiso 0.500000 R . 1
N1b N 0.8415(15) 0.3207(5) 0.2745(11) 0.066(2) Uani 0.500000 . . 2
C7b C 0.845(2) 0.2787(5) 0.2146(15) 0.074(3) Uani 0.500000 . . 2
H7b H 0.772(2) 0.2743(5) 0.1392(15) 0.088(3) Uiso 0.500000 R . 2
C24 C 0.1199(8) 0.5134(4) -0.0224(7) 0.1246(19) Uani 1.000000 . U .
H24 H 0.2118(8) 0.5290(4) -0.0260(7) 0.150(2) Uiso 1.000000 R . 1
N3 N 0.119(3) 0.4577(13) 0.038(3) 0.179(9) Uani 0.500000 . U 1

loop_
_atom_site_aniso_label
_atom_site_aniso_U_11
_atom_site_aniso_U_22
_atom_site_aniso_U_33
_atom_site_aniso_U_12
_atom_site_aniso_U_13
_atom_site_aniso_U_23
Fe1 0.0656(4) 0.0671(4) 0.0382(3) -0.0032(2) 0.0171(2) -0.0004(2)
O2 0.0888(18) 0.0605(15) 0.0644(15) 0.0025(13) 0.0320(13) 0.0004(12)
O4 0.0832(17) 0.0906(19) 0.0626(16) -0.0161(15) 0.0368(14) -0.0004(14)
O3 0.0871(18) 0.0933(18) 0.0395(13) -0.0091(15) 0.0243(13) -0.0059(13)
O1 0.0656(16) 0.0847(19) 0.093(2) 0.0095(14) 0.0186(16) 0.0140(16)
N2 0.0674(18) 0.0609(18) 0.0412(15) -0.0030(14) 0.0186(13) -0.0007(12)
C2 0.074(2) 0.063(2) 0.072(3) 0.0021(19) 0.034(2) -0.0043(18)
C1 0.054(2) 0.066(2) 0.086(3) 0.0001(18) 0.035(2) 0.015(2)
C13 0.070(2) 0.051(2) 0.066(2) -0.0020(17) 0.0320(19) 0.0051(17)
C3 0.072(2) 0.071(3) 0.073(3) 0.013(2) 0.031(2) 0.004(2)
C8 0.060(2) 0.059(2) 0.072(2) 0.0004(17) 0.0225(19) 0.0124(19)
C6 0.080(3) 0.056(2) 0.097(3) 0.007(2) 0.056(3) 0.016(2)
C23 0.087(3) 0.063(2) 0.067(2) -0.005(2) 0.040(2) -0.0007(18)
C12 0.068(2) 0.066(2) 0.061(2) 0.0041(18) 0.0146(18) 0.0062(18)
C19 0.090(3) 0.072(3) 0.073(3) -0.010(2) 0.042(2) -0.008(2)
C11 0.101(3) 0.067(3) 0.078(3) 0.021(2) 0.034(3) 0.005(2)
C15 0.094(3) 0.079(3) 0.042(2) 0.006(2) 0.025(2) -0.0027(18)
C10 0.120(4) 0.079(3) 0.066(3) 0.003(3) 0.024(3) -0.011(2)
C4 0.090(3) 0.094(3) 0.062(2) 0.005(3) 0.026(2) 0.000(2)
C21 0.105(4) 0.083(3) 0.098(3) -0.022(3) 0.054(3) -0.003(2)
C22 0.098(3) 0.088(3) 0.092(3) -0.005(3) 0.057(3) 0.001(2)
C17 0.110(3) 0.067(2) 0.078(3) -0.003(2) 0.058(3) -0.001(2)
N1a 0.050(5) 0.047(4) 0.035(4) 0.004(3) 0.009(4) -0.002(3)
C9 0.082(3) 0.082(3) 0.071(3) 0.001(2) 0.007(2) 0.005(2)
C5 0.115(4) 0.075(3) 0.082(3) -0.009(3) 0.058(3) -0.012(2)
C20 0.114(4) 0.067(3) 0.109(4) -0.015(3) 0.062(3) -0.010(2)
C16 0.149(4) 0.096(3) 0.049(2) -0.012(3) 0.047(3) 0.002(2)
C18 0.163(5) 0.095(3) 0.127(4) -0.027(3) 0.102(4) -0.005(3)
C14 0.163(5) 0.127(4) 0.046(2) -0.011(4) 0.029(3) -0.018(3)
C25 0.049(6) 0.149(18) 0.109(9) 0.032(7) -0.016(6) -0.000(9)
C26 0.102(4) 0.165(6) 0.112(5) 0.007(4) 0.020(4) 0.024(4)
C7a 0.040(4) 0.046(4) 0.038(4) 0.002(3) 0.006(4) -0.002(3)
N1b 0.059(6) 0.079(7) 0.063(7) -0.012(5) 0.025(5) 0.007(5)
C7b 0.082(8) 0.076(7) 0.068(7) -0.018(7) 0.033(6) -0.009(6)
C24 0.084(4) 0.148(6) 0.140(6) -0.003(4) 0.040(4) -0.016(4)
N3 0.184(14) 0.116(12) 0.28(2) 0.024(10) 0.140(15) -0.004(10)

loop_
_atom_type_symbol
_atom_type_scat_dispersion_real
_atom_type_scat_dispersion_imag
_atom_type_scat_Cromer_Mann_a1
_atom_type_scat_Cromer_Mann_a2
_atom_type_scat_Cromer_Mann_a3
_atom_type_scat_Cromer_Mann_a4
_atom_type_scat_Cromer_Mann_b1
_atom_type_scat_Cromer_Mann_b2
_atom_type_scat_Cromer_Mann_b3
_atom_type_scat_Cromer_Mann_b4
_atom_type_scat_Cromer_Mann_c
_atom_type_scat_source
_atom_type_scat_dispersion_source
H 0.00000 0.00000 0.49300 0.32291 0.14019 0.04081 10.51090 26.12570 3.14236 57.79970 0.0030380000826 'International Tables Volume C Table 6.1.1.4 (pp. 500-502)' 'Henke, Gullikson and Davis, At. Data and Nucl. Data Tables, 1993, 54, 2'
C 0.00347 0.00161 2.31000 1.02000 1.58860 0.86500 20.84390 10.20750 0.56870 51.65120 0.215599998832 'International Tables Volume C Table 6.1.1.4 (pp. 500-502)' 'Henke, Gullikson and Davis, At. Data and Nucl. Data Tables, 1993, 54, 2'
Fe 0.35822 0.84933 11.76950 7.35730 3.52220 2.30450 4.76110 0.30720 15.35350 76.88050 1.03690004349 'International Tables Volume C Table 6.1.1.4 (pp. 500-502)' 'Henke, Gullikson and Davis, At. Data and Nucl. Data Tables, 1993, 54, 2'
O 0.01158 0.00611 3.04850 2.28680 1.54630 0.86700 13.27710 5.70110 0.32390 32.90890 0.250800013542 'International Tables Volume C Table 6.1.1.4 (pp. 500-502)' 'Henke, Gullikson and Davis, At. Data and Nucl. Data Tables, 1993, 54, 2'
N 0.00653 0.00323 12.21260 3.13220 2.01250 1.16630 0.00570 9.89330 28.99750 0.58260 -11.5290002823 'International Tables Volume C Table 6.1.1.4 (pp. 500-502)' 'Henke, Gullikson and Davis, At. Data and Nucl. Data Tables, 1993, 54, 2'

loop_
_geom_angle_atom_site_label_1
_geom_angle_atom_site_label_2
_geom_angle_atom_site_label_3
_geom_angle
_geom_angle_site_symmetry_1
_geom_angle_site_symmetry_3
_geom_angle_publ_flag
O4 Fe1 O2 92.17(12) . . ?
O3 Fe1 O2 96.73(12) . . ?
O3 Fe1 O4 88.01(11) . . ?
O1 Fe1 O2 164.70(13) . . ?
O1 Fe1 O4 94.49(12) . . ?
O1 Fe1 O3 97.25(13) . . ?
N2 Fe1 O2 87.62(11) . . ?
N2 Fe1 O4 173.42(10) . . ?
N2 Fe1 O3 85.48(10) . . ?
N2 Fe1 O1 87.32(12) . . ?
C13 O2 Fe1 123.5(2) . . ?
C17 O4 Fe1 127.6(3) . . ?
C15 O3 Fe1 127.7(3) . . ?
C1 O1 Fe1 127.6(3) . . ?
C23 N2 Fe1 123.5(3) . . ?
C19 N2 Fe1 120.3(3) . . ?
C19 N2 C23 116.2(3) . . ?
C1 C2 H2 119.5(3) . . ?
C3 C2 H2 119.5(2) . . ?
C3 C2 C1 120.9(4) . . ?
C2 C1 O1 120.7(4) . . ?
C6 C1 O1 122.1(4) . . ?
C6 C1 C2 117.1(4) . . ?
C8 C13 O2 120.4(4) . . ?
C12 C13 O2 121.1(4) . . ?
C12 C13 C8 118.4(4) . . ?
H3 C3 C2 119.3(2) . . ?
C4 C3 C2 121.4(4) . . ?
C4 C3 H3 119.3(3) . . ?
C9 C8 C13 120.7(4) . . ?
C5 C6 C1 119.7(4) . . ?
H23 C23 N2 118.6(2) . . ?
C22 C23 N2 122.9(4) . . ?
C22 C23 H23 118.6(3) . . ?
H12 C12 C13 119.7(2) . . ?
C11 C12 C13 120.6(4) . . ?
C11 C12 H12 119.7(3) . . ?
H19 C19 N2 118.0(2) . . ?
C20 C19 N2 124.1(4) . . ?
C20 C19 H19 118.0(3) . . ?
H11 C11 C12 119.8(3) . . ?
C10 C11 C12 120.4(4) . . ?
C10 C11 H11 119.8(3) . . ?
C16 C15 O3 125.8(4) . . ?
C14 C15 O3 113.8(4) . . ?
C14 C15 C16 120.4(4) . . ?
H10 C10 C11 120.1(3) . . ?
C9 C10 C11 119.9(4) . . ?
C9 C10 H10 120.1(3) . . ?
H4 C4 C3 120.8(3) . . ?
C5 C4 C3 118.3(4) . . ?
C5 C4 H4 120.8(3) . . ?
C22 C21 H21 120.9(3) . . ?
C20 C21 H21 120.9(3) . . ?
C20 C21 C22 118.3(5) . . ?
C21 C22 C23 119.7(4) . . ?
H22 C22 C23 120.2(3) . . ?
H22 C22 C21 120.2(3) . . ?
C16 C17 O4 123.5(4) . . ?
C18 C17 O4 115.0(4) . . ?
C18 C17 C16 121.4(4) . . ?
C8 N1a Fe1 119.8(5) . . ?
C10 C9 C8 119.9(4) . . ?
H9 C9 C8 120.0(2) . . ?
H9 C9 C10 120.0(3) . . ?
C4 C5 C6 122.4(4) . . ?
H5 C5 C6 118.8(3) . . ?
H5 C5 C4 118.8(3) . . ?
C21 C20 C19 118.9(4) . . ?
H20 C20 C19 120.5(3) . . ?
H20 C20 C21 120.5(3) . . ?
C17 C16 C15 126.1(4) . . ?
H16 C16 C15 116.9(2) . . ?
H16 C16 C17 116.9(3) . . ?
H18a C18 C17 109.5 . . ?
H18b C18 C17 109.5 . . ?
H18b C18 H18a 109.5 . . ?
H18c C18 C17 109.5 . . ?
H18c C18 H18a 109.5 . . ?
H18c C18 H18b 109.5 . . ?
H14a C14 C15 109.5 . . ?
H14b C14 C15 109.5 . . ?
H14b C14 H14a 109.5 . . ?
H14c C14 C15 109.5 . . ?
H14c C14 H14a 109.5 . . ?
H14c C14 H14b 109.5 . . ?
C24 C25 C26 121.1(9) . . ?
N3 C26 H26 119.2(13) . . ?
H7a C7a N1a 120.5(9) . . ?
C6 N1b Fe1 121.2(6) . . ?
H7b C7b N1b 122.3(16) . . ?
N3 C24 H24 119.9(11) . . ?
C24 N3 C26 113.2(17) . . ?

loop_
_geom_bond_atom_site_label_1
_geom_bond_atom_site_label_2
_geom_bond_distance
_geom_bond_site_symmetry_2
_geom_bond_publ_flag
Fe1 O2 1.870(2) . ?
Fe1 O4 1.932(2) . ?
Fe1 O3 1.896(2) . ?
Fe1 O1 1.848(3) . ?
Fe1 N2 2.124(3) . ?
Fe1 N1a 2.049(11) . ?
Fe1 N1b 2.028(13) . ?
O2 C13 1.282(4) . ?
O4 C17 1.217(4) . ?
O3 C15 1.216(4) . ?
O1 C1 1.262(4) . ?
N2 C23 1.285(4) . ?
N2 C19 1.280(4) . ?
C2 H2 0.9300 . ?
C2 C1 1.350(5) . ?
C2 C3 1.309(5) . ?
C1 C6 1.372(6) . ?
C13 C8 1.336(5) . ?
C13 C12 1.337(5) . ?
C3 H3 0.9300 . ?
C3 C4 1.331(5) . ?
C8 N1a 1.421(11) . ?
C8 C9 1.325(5) . ?
C8 C7b 1.424(18) . ?
C6 C5 1.313(6) . ?
C6 C7a 1.339(10) . ?
C6 N1b 1.561(15) . ?
C23 H23 0.9300 . ?
C23 C22 1.322(5) . ?
C12 H12 0.9300 . ?
C12 C11 1.318(5) . ?
C19 H19 0.9300 . ?
C19 C20 1.316(6) . ?
C11 H11 0.9300 . ?
C11 C10 1.321(6) . ?
C15 C16 1.281(6) . ?
C15 C14 1.467(6) . ?
C10 H10 0.9300 . ?
C10 C9 1.326(6) . ?
C4 H4 0.9300 . ?
C4 C5 1.317(6) . ?
C21 H21 0.9300 . ?
C21 C22 1.309(6) . ?
C21 C20 1.312(6) . ?
C22 H22 0.9300 . ?
C17 C16 1.334(6) . ?
C17 C18 1.456(6) . ?
N1a C7a 1.314(12) . ?
C9 H9 0.9300 . ?
C5 H5 0.9300 . ?
C20 H20 0.9300 . ?
C16 H16 0.9300 . ?
C18 H18a 0.9600 . ?
C18 H18b 0.9600 . ?
C18 H18c 0.9600 . ?
C14 H14a 0.9600 . ?
C14 H14b 0.9600 . ?
C14 H14c 0.9600 . ?
C25 H25 0.9300 . ?
C25 C26 1.28(3) . ?
C25 C24 1.27(3) . ?
C26 H26 0.9300 . ?
C26 C24 1.256(8) 3_565 ?
C26 N3 1.32(3) . ?
C7a H7a 0.9300 . ?
N1b C7b 1.126(14) . ?
C7b H7b 0.9300 . ?
C24 H24 0.9300 . ?
C24 N3 1.34(3) . ?

loop_
_restr_U_rigid_atom_site_label_1
_restr_U_rigid_atom_site_label_2
_restr_U_rigid_target_weight_param
_restr_U_rigid_U_parallel
_restr_U_rigid_diff
C25 C26 0.0100 0.1272 0.0025
C25 C24 0.0100 0.1578 -0.0031
C25 N3 0.0100 0.1485 -0.0247
C26 C24 0.0100 0.1344 -0.0046
C26 N3 0.0100 0.1323 -0.0003
C24 N3 0.0100 0.1641 -0.0057
